data_4306478
loop_
_publ_author_name
'William C. Ewing'
'Patrick J. Carroll'
'Larry G. Sneddon'

_publ_section_title
;
Crystallographic Characterizations and New High-Yield Synthetic Routes for
the Complete Series of 6-X-B10H13 Halodecaboranes (X = F, Cl, Br, I) via
Superacid-Induced Cage-Opening Reactions ofcloso-B10H102-
;
_journal_name_full 'Inorganic Chemistry'
_journal_page_first 8580
_journal_page_last 8582
_journal_paper_doi 10.1021/ic801288e
_journal_volume 47
_journal_year 2008
_chemical_formula_sum 'B10 Cl H13'
_chemical_formula_weight 156.65
_space_group_IT_number 14
_symmetry_cell_setting monoclinic
_symmetry_Int_Tables_number 14
_symmetry_space_group_name_Hall '-P 2ybc'
_symmetry_space_group_name_H-M 'P 1 21/c 1'
_atom_sites_solution_hydrogens difmap
_atom_sites_solution_primary direct
_audit_creation_method SHELXL-97
_cell_angle_alpha 90.00
_cell_angle_beta 115.766(4)
_cell_angle_gamma 90.00
_cell_formula_units_Z 4
_cell_length_a 12.444(2)
_cell_length_b 7.6026(10)
_cell_length_c 11.1468(18)
_cell_measurement_temperature 143(1)
_cell_volume 949.7(3)
_computing_data_collection 'CrystalClear (Rigaku, 1999)'
_computing_data_reduction 'CrystalClear (Rigaku, 1999)'
_computing_structure_refinement 'SHELXL-97 (Sheldrick, 1997)'
_computing_structure_solution 'SIR97 (Altomare, 1999)'
_diffrn_ambient_temperature 143(1)
_diffrn_measured_fraction_theta_full 0.995
_diffrn_measured_fraction_theta_max 0.995
_diffrn_measurement_device 'CCD Area Detector'
_diffrn_measurement_device_type 'Rigaku Mercury'
_diffrn_measurement_method 'phi and omega rotations'
_diffrn_radiation_monochromator graphite
_diffrn_radiation_source 'rotating anode'
_diffrn_radiation_type MoK\a
_diffrn_radiation_wavelength 0.71073
_diffrn_reflns_av_R_equivalents 0.0184
_diffrn_reflns_av_sigmaI/netI 0.0184
_diffrn_reflns_limit_h_max 13
_diffrn_reflns_limit_h_min -14
_diffrn_reflns_limit_k_max 9
_diffrn_reflns_limit_k_min -8
_diffrn_reflns_limit_l_max 13
_diffrn_reflns_limit_l_min -11
_diffrn_reflns_number 5753
_diffrn_reflns_theta_full 25.02
_diffrn_reflns_theta_max 25.02
_diffrn_reflns_theta_min 3.24
_exptl_absorpt_coefficient_mu 0.317
_exptl_absorpt_correction_T_max 1.0000
_exptl_absorpt_correction_T_min 0.8609
_exptl_absorpt_correction_type multi-scan
_exptl_absorpt_process_details
;  Shape and scale corrections using equivalent reflections.
   Shape function based on spherical harmonics.
   Highest even and odd order for spherical harmonics:  4  and  3
   Laue group:  2/m
   Friedel opposites are equivalent.
;
_exptl_crystal_density_diffrn 1.096
_exptl_crystal_density_method 'not measured'
_exptl_crystal_F_000 320
_exptl_crystal_size_max 0.44
_exptl_crystal_size_mid 0.15
_exptl_crystal_size_min 0.10
_refine_diff_density_max 0.199
_refine_diff_density_min -0.204
_refine_diff_density_rms 0.038
_refine_ls_extinction_method none
_refine_ls_goodness_of_fit_ref 1.041
_refine_ls_hydrogen_treatment refall
_refine_ls_matrix_type full
_refine_ls_number_parameters 153
_refine_ls_number_reflns 1661
_refine_ls_number_restraints 0
_refine_ls_restrained_S_all 1.041
_refine_ls_R_factor_all 0.0373
_refine_ls_R_factor_gt 0.0333
_refine_ls_shift/su_max 0.000
_refine_ls_shift/su_mean 0.000
_refine_ls_structure_factor_coef Fsqd
_refine_ls_weighting_details 'calc w=1/[\s^2^(Fo^2^)+(0.0551P)^2^+0.2093P] where P=(Fo^2^+2Fc^2^)/3'
_refine_ls_weighting_scheme calc
_refine_ls_wR_factor_gt 0.0864
_refine_ls_wR_factor_ref 0.0908
_reflns_number_gt 1486
_reflns_number_total 1661
_reflns_threshold_expression >2sigma(I)
_cod_data_source_file ic801288e_si_002_3.cif
_cod_data_source_block 6-Cl-B10H13
_cod_depositor_comments
;
The following automatic conversions were performed:
'_exptl_absorpt_correction_type' value 'Multi-scan' changed to
'multi-scan' according to
'/home/saulius/struct/CIF-dictionaries/cif_core.dic' dictionary named
'cif_core.dic' version 2.4.1 from 2010-06-29.

Automatic conversion script
Id: cif_fix_enum 1527 2010-12-29 10:47:43Z saulius 
;
_cod_original_sg_symbol_H-M 'P 21/c '
_cod_original_formula_sum 'H13 B10 Cl'
_cod_database_code 4306478

loop_
_symmetry_equiv_pos_as_xyz
'x, y, z'
'-x, y+1/2, -z+1/2'
'-x, -y, -z'
'x, -y-1/2, z-1/2'

loop_
_atom_site_label
_atom_site_type_symbol
_atom_site_fract_x
_atom_site_fract_y
_atom_site_fract_z
_atom_site_U_iso_or_equiv
_atom_site_adp_type
_atom_site_occupancy
_atom_site_symmetry_multiplicity
_atom_site_calc_flag
_atom_site_refinement_flags
_atom_site_disorder_assembly
_atom_site_disorder_group
Cl1 Cl 0.38541(4) 0.65212(5) 0.68427(4) 0.04104(18) Uani 1 1 d . . .
B1 B 0.14348(14) 0.3444(2) 0.31565(15) 0.0268(4) Uani 1 1 d . . .
B2 B 0.27365(14) 0.4769(2) 0.39762(14) 0.0262(3) Uani 1 1 d . . .
B3 B 0.28616(14) 0.2575(2) 0.34979(15) 0.0260(4) Uani 1 1 d . . .
B4 B 0.16948(14) 0.1143(2) 0.33814(16) 0.0290(4) Uani 1 1 d . . .
B5 B 0.15857(15) 0.4709(2) 0.45397(15) 0.0286(4) Uani 1 1 d . . .
B6 B 0.31437(14) 0.4850(2) 0.56632(15) 0.0272(4) Uani 1 1 d . . .
B7 B 0.38761(14) 0.3296(2) 0.50702(15) 0.0257(4) Uani 1 1 d . . .
B8 B 0.31794(15) 0.0887(2) 0.46706(15) 0.0282(4) Uani 1 1 d . . .
B9 B 0.18849(15) 0.0499(2) 0.49489(16) 0.0307(4) Uani 1 1 d . . .
B10 B 0.09021(15) 0.2300(2) 0.41474(16) 0.0304(4) Uani 1 1 d . . .
H1 H 0.0762(17) 0.390(2) 0.2221(18) 0.045(5) Uiso 1 1 d . . .
H2 H 0.2906(13) 0.590(2) 0.3513(14) 0.029(4) Uiso 1 1 d . . .
H3 H 0.3261(15) 0.239(2) 0.2829(16) 0.041(5) Uiso 1 1 d . . .
H4 H 0.1273(16) 0.027(3) 0.2553(18) 0.048(5) Uiso 1 1 d . . .
H5 H 0.1015(15) 0.575(2) 0.4489(16) 0.036(4) Uiso 1 1 d . . .
H7 H 0.4822(16) 0.341(2) 0.5401(16) 0.035(4) Uiso 1 1 d . . .
H8 H 0.3780(14) -0.012(2) 0.4771(14) 0.030(4) Uiso 1 1 d . . .
H9 H 0.1628(14) -0.074(2) 0.5287(14) 0.029(4) Uiso 1 1 d . . .
H10 H -0.0021(16) 0.215(2) 0.3903(16) 0.039(4) Uiso 1 1 d . . .
H56 H 0.2194(14) 0.432(2) 0.5756(16) 0.040(4) Uiso 1 1 d . . .
H67 H 0.3672(15) 0.339(2) 0.6028(17) 0.037(4) Uiso 1 1 d . . .
H89 H 0.2995(16) 0.084(2) 0.5687(17) 0.045(5) Uiso 1 1 d . . .
H910 H 0.1493(14) 0.178(2) 0.5371(15) 0.028(4) Uiso 1 1 d . . .

loop_
_atom_site_aniso_label
_atom_site_aniso_U_11
_atom_site_aniso_U_22
_atom_site_aniso_U_33
_atom_site_aniso_U_23
_atom_site_aniso_U_13
_atom_site_aniso_U_12
Cl1 0.0487(3) 0.0330(3) 0.0338(3) -0.00946(14) 0.01088(19) -0.01021(16)
B1 0.0235(8) 0.0320(10) 0.0219(8) -0.0003(6) 0.0072(6) 0.0009(6)
B2 0.0262(8) 0.0285(8) 0.0228(7) 0.0040(6) 0.0098(6) -0.0010(7)
B3 0.0233(8) 0.0329(9) 0.0230(7) -0.0010(6) 0.0111(6) -0.0004(6)
B4 0.0259(8) 0.0323(9) 0.0287(8) -0.0064(7) 0.0117(6) -0.0036(7)
B5 0.0283(8) 0.0278(9) 0.0300(8) -0.0010(6) 0.0130(7) 0.0005(7)
B6 0.0289(8) 0.0260(8) 0.0248(7) 0.0005(6) 0.0100(6) -0.0038(7)
B7 0.0242(8) 0.0285(9) 0.0238(7) 0.0025(6) 0.0098(6) -0.0028(6)
B8 0.0281(8) 0.0261(9) 0.0305(8) -0.0004(6) 0.0129(7) 0.0003(7)
B9 0.0324(9) 0.0273(9) 0.0357(8) -0.0025(7) 0.0177(7) -0.0045(7)
B10 0.0264(8) 0.0332(10) 0.0345(8) -0.0045(7) 0.0160(7) -0.0045(7)

loop_
_atom_type_symbol
_atom_type_description
_atom_type_scat_dispersion_real
_atom_type_scat_dispersion_imag
_atom_type_scat_source
B B 0.0013 0.0007 'International Tables Vol C Tables 4.2.6.8 and 6.1.1.4'
H H 0.0000 0.0000 'International Tables Vol C Tables 4.2.6.8 and 6.1.1.4'
Cl Cl 0.1484 0.1585 'International Tables Vol C Tables 4.2.6.8 and 6.1.1.4'

loop_
_geom_angle_atom_site_label_1
_geom_angle_atom_site_label_2
_geom_angle_atom_site_label_3
_geom_angle
_geom_angle_site_symmetry_1
_geom_angle_site_symmetry_3
_geom_angle_publ_flag
B10 B1 B5 69.07(10) . . ?
B10 B1 B3 107.35(11) . . ?
B5 B1 B3 107.49(11) . . ?
B10 B1 B4 61.08(9) . . ?
B5 B1 B4 118.14(11) . . ?
B3 B1 B4 59.93(9) . . ?
B10 B1 B2 117.81(11) . . ?
B5 B1 B2 60.98(9) . . ?
B3 B1 B2 59.97(9) . . ?
B4 B1 B2 114.47(11) . . ?
B10 B1 H1 115.2(10) . . ?
B5 B1 H1 114.6(10) . . ?
B3 B1 H1 127.9(9) . . ?
B4 B1 H1 118.3(10) . . ?
B2 B1 H1 117.8(10) . . ?
B6 B2 B3 109.78(11) . . ?
B6 B2 B1 110.48(11) . . ?
B3 B2 B1 59.71(9) . . ?
B6 B2 B5 61.34(9) . . ?
B3 B2 B5 105.55(11) . . ?
B1 B2 B5 58.74(9) . . ?
B6 B2 B7 60.81(9) . . ?
B3 B2 B7 58.29(9) . . ?
B1 B2 B7 105.54(11) . . ?
B5 B2 B7 105.07(10) . . ?
B6 B2 H2 118.2(8) . . ?
B3 B2 H2 123.1(8) . . ?
B1 B2 H2 122.1(8) . . ?
B5 B2 H2 122.9(8) . . ?
B7 B2 H2 124.3(8) . . ?
B7 B3 B8 69.51(9) . . ?
B7 B3 B4 118.57(11) . . ?
B8 B3 B4 61.10(9) . . ?
B7 B3 B1 108.55(11) . . ?
B8 B3 B1 108.28(11) . . ?
B4 B3 B1 60.13(9) . . ?
B7 B3 B2 61.54(9) . . ?
B8 B3 B2 118.99(11) . . ?
B4 B3 B2 114.96(11) . . ?
B1 B3 B2 60.32(9) . . ?
B7 B3 H3 112.8(9) . . ?
B8 B3 H3 113.8(9) . . ?
B4 B3 H3 118.9(9) . . ?
B1 B3 H3 128.6(9) . . ?
B2 B3 H3 117.2(9) . . ?
B9 B4 B3 110.59(11) . . ?
B9 B4 B1 110.96(11) . . ?
B3 B4 B1 59.94(9) . . ?
B9 B4 B8 61.19(9) . . ?
B3 B4 B8 58.79(9) . . ?
B1 B4 B8 106.33(11) . . ?
B9 B4 B10 61.25(9) . . ?
B3 B4 B10 105.46(11) . . ?
B1 B4 B10 58.63(9) . . ?
B8 B4 B10 105.11(11) . . ?
B9 B4 H4 119.9(10) . . ?
B3 B4 H4 121.4(10) . . ?
B1 B4 H4 119.7(10) . . ?
B8 B4 H4 125.0(10) . . ?
B10 B4 H4 123.3(10) . . ?
B1 B5 B6 108.40(12) . . ?
B1 B5 B2 60.28(9) . . ?
B6 B5 B2 57.30(8) . . ?
B1 B5 B10 55.24(8) . . ?
B6 B5 B10 115.95(11) . . ?
B2 B5 B10 106.04(10) . . ?
B1 B5 H5 123.7(9) . . ?
B6 B5 H5 119.6(9) . . ?
B2 B5 H5 126.0(9) . . ?
B10 B5 H5 117.9(9) . . ?
B1 B5 H56 126.7(8) . . ?
B6 B5 H56 46.1(7) . . ?
B2 B5 H56 100.6(7) . . ?
B10 B5 H56 91.2(8) . . ?
H5 B5 H56 108.0(12) . . ?
B2 B6 Cl1 130.81(11) . . ?
B2 B6 B7 61.80(9) . . ?
Cl1 B6 B7 125.55(11) . . ?
B2 B6 B5 61.36(9) . . ?
Cl1 B6 B5 126.99(11) . . ?
B7 B6 B5 105.80(11) . . ?
B2 B6 H56 103.3(7) . . ?
Cl1 B6 H56 110.1(7) . . ?
B7 B6 H56 117.0(8) . . ?
B5 B6 H56 44.8(7) . . ?
B2 B6 H67 100.7(8) . . ?
Cl1 B6 H67 111.7(8) . . ?
B7 B6 H67 42.3(8) . . ?
B5 B6 H67 115.2(8) . . ?
H56 B6 H67 93.8(11) . . ?
B3 B7 B6 108.48(11) . . ?
B3 B7 B2 60.17(9) . . ?
B6 B7 B2 57.39(8) . . ?
B3 B7 B8 55.38(8) . . ?
B6 B7 B8 116.67(10) . . ?
B2 B7 B8 106.38(10) . . ?
B3 B7 H7 125.3(9) . . ?
B6 B7 H7 118.7(8) . . ?
B2 B7 H7 127.3(9) . . ?
B8 B7 H7 117.2(8) . . ?
B3 B7 H67 124.9(8) . . ?
B6 B7 H67 45.0(8) . . ?
B2 B7 H67 99.0(8) . . ?
B8 B7 H67 90.8(8) . . ?
H7 B7 H67 108.3(12) . . ?
B3 B8 B4 60.11(9) . . ?
B3 B8 B9 108.76(11) . . ?
B4 B8 B9 57.69(9) . . ?
B3 B8 B7 55.11(8) . . ?
B4 B8 B7 106.05(11) . . ?
B9 B8 B7 116.68(11) . . ?
B3 B8 H8 122.6(8) . . ?
B4 B8 H8 127.4(8) . . ?
B9 B8 H8 121.1(8) . . ?
B7 B8 H8 115.5(9) . . ?
B3 B8 H89 128.9(8) . . ?
B4 B8 H89 101.4(8) . . ?
B9 B8 H89 46.0(8) . . ?
B7 B8 H89 93.4(8) . . ?
H8 B8 H89 106.6(11) . . ?
B4 B9 B8 61.12(9) . . ?
B4 B9 B10 61.09(9) . . ?
B8 B9 B10 104.94(11) . . ?
B4 B9 H9 130.6(8) . . ?
B8 B9 H9 127.7(8) . . ?
B10 B9 H9 125.4(8) . . ?
B4 B9 H89 103.1(8) . . ?
B8 B9 H89 44.3(8) . . ?
B10 B9 H89 118.4(8) . . ?
H9 B9 H89 109.8(11) . . ?
B4 B9 H910 104.5(7) . . ?
B8 B9 H910 117.2(7) . . ?
B10 B9 H910 46.3(7) . . ?
H9 B9 H910 108.1(10) . . ?
H89 B9 H910 95.1(11) . . ?
B1 B10 B4 60.28(9) . . ?
B1 B10 B9 109.33(11) . . ?
B4 B10 B9 57.66(9) . . ?
B1 B10 B5 55.69(8) . . ?
B4 B10 B5 106.62(11) . . ?
B9 B10 B5 117.39(11) . . ?
B1 B10 H10 123.7(9) . . ?
B4 B10 H10 125.6(9) . . ?
B9 B10 H10 118.1(10) . . ?
B5 B10 H10 117.8(10) . . ?
B1 B10 H910 128.2(7) . . ?
B4 B10 H910 100.0(7) . . ?
B9 B10 H910 45.0(7) . . ?
B5 B10 H910 93.2(7) . . ?
H10 B10 H910 107.0(11) . . ?
B5 H56 B6 89.0(9) . . ?
B6 H67 B7 92.7(11) . . ?
B8 H89 B9 89.7(11) . . ?
B9 H910 B10 88.7(9) . . ?

loop_
_geom_bond_atom_site_label_1
_geom_bond_atom_site_label_2
_geom_bond_distance
_geom_bond_site_symmetry_2
_geom_bond_publ_flag
Cl1 B6 1.7644(16) . ?
B1 B10 1.747(2) . ?
B1 B5 1.757(2) . ?
B1 B3 1.774(2) . ?
B1 B4 1.777(2) . ?
B1 B2 1.785(2) . ?
B1 H1 1.073(19) . ?
B2 B6 1.723(2) . ?
B2 B3 1.779(2) . ?
B2 B5 1.797(2) . ?
B2 B7 1.803(2) . ?
B2 H2 1.068(16) . ?
B3 B7 1.744(2) . ?
B3 B8 1.750(2) . ?
B3 B4 1.774(2) . ?
B3 H3 1.069(17) . ?
B4 B9 1.729(2) . ?
B4 B8 1.791(2) . ?
B4 B10 1.791(2) . ?
B4 H4 1.069(19) . ?
B5 B6 1.797(2) . ?
B5 B10 1.987(2) . ?
B5 H5 1.048(18) . ?
B5 H56 1.267(16) . ?
B6 B7 1.786(2) . ?
B6 H56 1.294(16) . ?
B6 H67 1.264(16) . ?
B7 B8 1.992(2) . ?
B7 H7 1.073(17) . ?
B7 H67 1.202(17) . ?
B8 B9 1.792(2) . ?
B8 H8 1.043(16) . ?
B8 H89 1.251(17) . ?
B9 B10 1.794(2) . ?
B9 H9 1.109(16) . ?
B9 H89 1.289(18) . ?
B9 H910 1.269(15) . ?
B10 H10 1.066(18) . ?
B10 H910 1.297(15) . ?
